data_4346402
loop_
_publ_author_name
'Wang, Wen-Min'
'Zhang, Hong-Xia'
'Wang, Shi-Yu'
'Shen, Hai-Yun'
'Gao, Hong-Ling'
'Cui, Jian-Zhong'
'Zhao, Bin'

_publ_section_title
;
 Ligand Field Affected Single-Molecule Magnet Behavior of Lanthanide(III)
 Dinuclear Complexes with an 8-Hydroxyquinoline Schiff Base Derivative as
 Bridging Ligand.
;
_journal_issue 22
_journal_name_full 'Inorganic chemistry'
_journal_page_first 10610
_journal_page_last 10622
_journal_paper_doi 10.1021/acs.inorgchem.5b01404
_journal_volume 54
_journal_year 2015
_chemical_formula_sum 'C52 H24 Dy2 F26 N4 O10'
_chemical_formula_weight 1683.75
_space_group_IT_number 14
_space_group_name_Hall '-P 2yn'
_space_group_name_H-M_alt 'P 1 21/n 1'
_symmetry_cell_setting monoclinic
_symmetry_space_group_name_H-M 'P 1 21/n 1'
_atom_sites_solution_hydrogens geom
_atom_sites_solution_primary direct
_atom_sites_solution_secondary difmap
_audit_creation_method SHELXL-97
_cell_angle_alpha 90.00
_cell_angle_beta 94.68(3)
_cell_angle_gamma 90.00
_cell_formula_units_Z 2
_cell_length_a 11.245(2)
_cell_length_b 19.040(4)
_cell_length_c 13.046(3)
_cell_measurement_temperature 113(2)
_cell_volume 2783.9(10)
_computing_structure_refinement 'SHELXL-97 (Sheldrick, 1997)'
_computing_structure_solution 'SHELXS-97 (Sheldrick, 1990)'
_diffrn_ambient_temperature 113(2)
_diffrn_measured_fraction_theta_full 1.000
_diffrn_measured_fraction_theta_max 1.000
_diffrn_measurement_device_type CCD
_diffrn_radiation_monochromator graphite
_diffrn_radiation_source 'fine-focus sealed tube'
_diffrn_radiation_type MoK\a
_diffrn_radiation_wavelength 0.71073
_diffrn_reflns_av_R_equivalents 0.0445
_diffrn_reflns_av_sigmaI/netI 0.0340
_diffrn_reflns_limit_h_max 13
_diffrn_reflns_limit_h_min -12
_diffrn_reflns_limit_k_max 22
_diffrn_reflns_limit_k_min -22
_diffrn_reflns_limit_l_max 15
_diffrn_reflns_limit_l_min -14
_diffrn_reflns_number 23052
_diffrn_reflns_theta_full 25.02
_diffrn_reflns_theta_max 25.02
_diffrn_reflns_theta_min 2.11
_exptl_absorpt_coefficient_mu 2.813
_exptl_absorpt_correction_T_max 0.7289
_exptl_absorpt_correction_T_min 0.6031
_exptl_absorpt_correction_type multi-scan
_exptl_crystal_colour red
_exptl_crystal_density_diffrn 2.009
_exptl_crystal_density_method 'not measured'
_exptl_crystal_description block
_exptl_crystal_F_000 1620
_exptl_crystal_size_max 0.20
_exptl_crystal_size_mid 0.18
_exptl_crystal_size_min 0.12
_refine_diff_density_max 1.104
_refine_diff_density_min -0.947
_refine_diff_density_rms 0.106
_refine_ls_extinction_method none
_refine_ls_goodness_of_fit_ref 1.066
_refine_ls_hydrogen_treatment mixed
_refine_ls_matrix_type full
_refine_ls_number_parameters 452
_refine_ls_number_reflns 4916
_refine_ls_number_restraints 66
_refine_ls_restrained_S_all 1.063
_refine_ls_R_factor_all 0.0319
_refine_ls_R_factor_gt 0.0263
_refine_ls_shift/su_max 0.019
_refine_ls_shift/su_mean 0.001
_refine_ls_structure_factor_coef Fsqd
_refine_ls_weighting_details 'calc w=1/[\s^2^(Fo^2^)+(0.0287P)^2^+1.3912P] where P=(Fo^2^+2Fc^2^)/3'
_refine_ls_weighting_scheme calc
_refine_ls_wR_factor_gt 0.0566
_refine_ls_wR_factor_ref 0.0590
_reflns_number_gt 4300
_reflns_number_total 4916
_reflns_threshold_expression >2sigma(I)
_cod_data_source_file ic5b01404_si_002.cif
_cod_data_source_block 3
_cod_depositor_comments
;
The following automatic conversions were performed:

data item '_exptl_absorpt_correction_type' value 'MULTI-SCAN' was
changed to 'multi-scan' in accordance with the
/home/saulius/struct/COD-crude-data/automatic-downloads/DataCite-retrospective/ACS/depositions/lib/dictionaries/cif_core.dic
dictionary named 'cif_core.dic' version 2.4.2 last updated on
2011-04-26.

data item '_symmetry_cell_setting' value 'Monoclinic' was changed to
'monoclinic' in accordance with the
/home/saulius/struct/COD-crude-data/automatic-downloads/DataCite-retrospective/ACS/depositions/lib/dictionaries/cif_core.dic
dictionary named 'cif_core.dic' version 2.4.2 last updated on
2011-04-26.

Automatic conversion script
Id: cif_fix_values 6909 2019-04-08 15:41:33Z antanas 
;
_cod_original_sg_symbol_H-M P2(1)/n
_cod_database_code 4346402

loop_
_symmetry_equiv_pos_as_xyz
'x, y, z'
'-x+1/2, y+1/2, -z+1/2'
'-x, -y, -z'
'x-1/2, -y-1/2, z-1/2'

loop_
_atom_site_label
_atom_site_type_symbol
_atom_site_fract_x
_atom_site_fract_y
_atom_site_fract_z
_atom_site_U_iso_or_equiv
_atom_site_adp_type
_atom_site_occupancy
_atom_site_symmetry_multiplicity
_atom_site_calc_flag
_atom_site_refinement_flags
_atom_site_disorder_assembly
_atom_site_disorder_group
Dy1 Dy 0.458960(13) 0.093999(8) 0.469920(11) 0.01172(6) Uani 1 1 d . . .
F1 F 0.7895(2) 0.26123(15) 0.48907(17) 0.0495(8) Uani 1 1 d . . .
F2 F 0.84572(18) 0.23596(13) 0.64433(17) 0.0353(6) Uani 1 1 d . . .
F3 F 0.7352(2) 0.32485(12) 0.6111(2) 0.0465(7) Uani 1 1 d . . .
F4 F 0.4921(2) 0.22179(14) 0.86693(16) 0.0396(6) Uani 1 1 d . . .
F5 F 0.3285(2) 0.21374(15) 0.77174(17) 0.0443(7) Uani 1 1 d . . .
F6 F 0.4078(2) 0.12199(14) 0.84245(17) 0.0422(6) Uani 1 1 d . . .
F7 F 0.6656(2) 0.17567(17) 0.18316(17) 0.0419(8) Uani 0.968(5) 1 d PU A 1
F8 F 0.5425(2) 0.1431(2) 0.0599(2) 0.0488(9) Uani 0.968(5) 1 d PU A 1
F9 F 0.6764(3) 0.07270(16) 0.1223(3) 0.0555(10) Uani 0.968(5) 1 d PU A 1
F7' F 0.697(8) 0.127(6) 0.176(7) 0.043(8) Uani 0.032(5) 1 d PU A 2
F8' F 0.544(8) 0.178(5) 0.105(7) 0.045(11) Uani 0.032(5) 1 d PU A 2
F9' F 0.606(9) 0.077(5) 0.071(7) 0.043(8) Uani 0.032(5) 1 d PU A 2
F10 F 0.3043(2) -0.07667(14) 0.13104(19) 0.0481(7) Uani 1 1 d . A .
F11 F 0.2266(2) -0.08165(12) 0.27496(17) 0.0357(6) Uani 1 1 d . A .
F12 F 0.1655(2) -0.00411(14) 0.16517(19) 0.0457(7) Uani 1 1 d . A .
F13 F 0.6307(2) 0.45979(12) 0.40980(19) 0.0404(6) Uani 1 1 d . . .
O1 O 0.4611(2) 0.11915(13) 0.64613(16) 0.0172(5) Uani 1 1 d . . .
O2 O 0.61916(19) 0.17177(12) 0.51675(16) 0.0158(5) Uani 1 1 d . . .
O3 O 0.5185(2) 0.12554(13) 0.30788(16) 0.0164(5) Uani 1 1 d . . .
O4 O 0.33612(19) 0.03580(13) 0.34003(16) 0.0183(5) Uani 1 1 d . . .
O5 O 0.39228(18) -0.01282(12) 0.53980(16) 0.0140(5) Uani 1 1 d . . .
N1 N 0.2551(2) 0.10306(14) 0.5194(2) 0.0141(6) Uani 1 1 d . . .
N2 N 0.3649(2) 0.21903(15) 0.4547(2) 0.0158(6) Uani 1 1 d . . .
C1 C 0.4322(3) 0.1815(2) 0.7970(3) 0.0215(8) Uani 1 1 d . . .
C2 C 0.4981(3) 0.17032(19) 0.7004(2) 0.0154(7) Uani 1 1 d . . .
C3 C 0.5868(3) 0.21810(19) 0.6807(2) 0.0191(8) Uani 1 1 d . . .
H3 H 0.6077 0.2546 0.7284 0.023 Uiso 1 1 calc R . .
C4 C 0.6448(3) 0.21221(18) 0.5907(2) 0.0145(7) Uani 1 1 d . . .
C5 C 0.7542(3) 0.25970(19) 0.5828(3) 0.0213(8) Uani 1 1 d . . .
C6 C 0.6009(4) 0.1219(2) 0.1470(3) 0.0236(8) Uani 1 1 d . . .
C7 C 0.5150(3) 0.09347(18) 0.2234(2) 0.0153(7) Uani 1 1 d . A .
C8 C 0.4426(3) 0.0388(2) 0.1905(3) 0.0214(8) Uani 1 1 d . . .
H8 H 0.4530 0.0166 0.1266 0.026 Uiso 1 1 calc R A .
C9 C 0.3535(3) 0.01563(19) 0.2510(2) 0.0173(7) Uani 1 1 d . A .
C10 C 0.2630(3) -0.0377(2) 0.2042(3) 0.0266(9) Uani 1 1 d . . .
C11 C 0.2082(3) 0.04518(18) 0.5614(2) 0.0147(7) Uani 1 1 d . . .
C12 C 0.2800(3) -0.01625(18) 0.5702(2) 0.0142(7) Uani 1 1 d . . .
C13 C 0.2321(3) -0.07539(19) 0.6114(3) 0.0178(8) Uani 1 1 d . . .
H13 H 0.2771 -0.1176 0.6162 0.021 Uiso 1 1 calc R . .
C14 C 0.1156(3) -0.0739(2) 0.6468(3) 0.0224(8) Uani 1 1 d . . .
H14 H 0.0850 -0.1154 0.6754 0.027 Uiso 1 1 calc R . .
C15 C 0.0469(3) -0.0152(2) 0.6411(3) 0.0213(8) Uani 1 1 d . . .
H15 H -0.0301 -0.0155 0.6660 0.026 Uiso 1 1 calc R . .
C16 C 0.0914(3) 0.04618(19) 0.5976(2) 0.0173(7) Uani 1 1 d . . .
C17 C 0.0268(3) 0.1099(2) 0.5863(3) 0.0218(8) Uani 1 1 d . . .
H17 H -0.0523 0.1124 0.6066 0.026 Uiso 1 1 calc R . .
C18 C 0.0778(3) 0.16771(19) 0.5462(3) 0.0194(8) Uani 1 1 d . . .
H18 H 0.0356 0.2109 0.5407 0.023 Uiso 1 1 calc R . .
C19 C 0.1928(3) 0.16262(19) 0.5134(2) 0.0170(7) Uani 1 1 d . . .
C20 C 0.2572(3) 0.22420(18) 0.4788(2) 0.0168(7) Uani 1 1 d . . .
H20 H 0.2184 0.2685 0.4742 0.020 Uiso 1 1 calc R . .
C21 C 0.4287(3) 0.28326(18) 0.4408(2) 0.0161(7) Uani 1 1 d . . .
C22 C 0.4236(3) 0.33767(19) 0.5100(3) 0.0203(8) Uani 1 1 d . . .
H22 H 0.3733 0.3339 0.5648 0.024 Uiso 1 1 calc R . .
C23 C 0.4911(3) 0.3979(2) 0.5005(3) 0.0257(9) Uani 1 1 d . . .
H23 H 0.4882 0.4354 0.5482 0.031 Uiso 1 1 calc R . .
C24 C 0.5626(3) 0.40160(19) 0.4197(3) 0.0259(9) Uani 1 1 d . . .
C25 C 0.5695(3) 0.3483(2) 0.3496(3) 0.0240(8) Uani 1 1 d . . .
H25 H 0.6190 0.3528 0.2943 0.029 Uiso 1 1 calc R . .
C26 C 0.5031(3) 0.28779(19) 0.3607(2) 0.0192(8) Uani 1 1 d . . .
H26 H 0.5082 0.2498 0.3142 0.023 Uiso 1 1 calc R . .

loop_
_atom_site_aniso_label
_atom_site_aniso_U_11
_atom_site_aniso_U_22
_atom_site_aniso_U_33
_atom_site_aniso_U_23
_atom_site_aniso_U_13
_atom_site_aniso_U_12
Dy1 0.01181(9) 0.01368(9) 0.01006(9) -0.00083(7) 0.00330(6) 0.00063(7)
F1 0.0440(15) 0.082(2) 0.0235(12) 0.0011(13) 0.0110(11) -0.0365(15)
F2 0.0139(11) 0.0436(15) 0.0468(14) 0.0109(12) -0.0070(10) -0.0011(10)
F3 0.0288(13) 0.0197(13) 0.092(2) -0.0057(13) 0.0108(13) -0.0047(10)
F4 0.0378(14) 0.0606(18) 0.0220(11) -0.0215(12) 0.0118(10) -0.0164(13)
F5 0.0254(13) 0.078(2) 0.0314(13) -0.0002(13) 0.0116(10) 0.0197(13)
F6 0.0667(18) 0.0383(15) 0.0252(12) 0.0009(11) 0.0252(12) -0.0089(13)
F7 0.0518(17) 0.048(2) 0.0275(13) -0.0059(12) 0.0153(12) -0.0309(15)
F8 0.0511(17) 0.073(2) 0.0208(14) 0.0215(15) -0.0036(12) -0.0240(16)
F9 0.057(2) 0.0447(17) 0.073(2) 0.0103(16) 0.0514(19) 0.0107(16)
F7' 0.043(12) 0.046(13) 0.043(12) 0.010(12) 0.022(11) -0.010(12)
F8' 0.048(16) 0.058(16) 0.030(16) 0.019(14) 0.009(14) -0.017(14)
F9' 0.047(13) 0.049(13) 0.037(12) 0.004(12) 0.031(11) -0.007(12)
F10 0.0455(16) 0.0588(18) 0.0426(14) -0.0347(13) 0.0200(12) -0.0264(13)
F11 0.0379(14) 0.0333(14) 0.0365(13) -0.0025(11) 0.0064(11) -0.0179(11)
F12 0.0304(13) 0.0524(17) 0.0502(15) 0.0020(13) -0.0210(12) -0.0069(12)
F13 0.0426(14) 0.0197(12) 0.0603(16) -0.0004(12) 0.0125(12) -0.0093(11)
O1 0.0186(13) 0.0204(13) 0.0127(12) -0.0015(10) 0.0016(10) -0.0016(10)
O2 0.0137(12) 0.0204(13) 0.0134(11) -0.0009(10) 0.0018(9) 0.0004(10)
O3 0.0182(13) 0.0175(13) 0.0139(12) -0.0006(10) 0.0034(10) -0.0012(10)
O4 0.0160(12) 0.0259(14) 0.0133(12) -0.0023(11) 0.0034(10) -0.0025(11)
O5 0.0125(11) 0.0154(13) 0.0149(11) -0.0001(10) 0.0069(9) 0.0012(10)
N1 0.0146(15) 0.0171(16) 0.0106(13) -0.0013(12) 0.0020(11) -0.0012(12)
N2 0.0167(15) 0.0183(16) 0.0126(13) -0.0015(12) 0.0031(11) 0.0016(13)
C1 0.0189(19) 0.031(2) 0.0151(18) -0.0048(16) 0.0039(15) -0.0013(16)
C2 0.0137(17) 0.0222(19) 0.0098(16) 0.0017(15) -0.0024(13) 0.0041(15)
C3 0.0190(18) 0.022(2) 0.0161(17) -0.0022(15) 0.0014(14) -0.0030(16)
C4 0.0105(17) 0.0160(18) 0.0166(17) 0.0024(15) -0.0013(13) 0.0051(14)
C5 0.0198(19) 0.022(2) 0.0220(19) -0.0004(16) 0.0027(15) 0.0004(16)
C6 0.029(2) 0.024(2) 0.0185(19) 0.0018(16) 0.0055(16) -0.0024(17)
C7 0.0159(18) 0.0186(18) 0.0117(16) 0.0020(15) 0.0036(13) 0.0037(15)
C8 0.026(2) 0.027(2) 0.0124(16) -0.0052(15) 0.0073(15) -0.0017(16)
C9 0.0146(17) 0.023(2) 0.0145(17) 0.0014(15) 0.0006(14) 0.0017(15)
C10 0.025(2) 0.036(2) 0.0190(19) -0.0052(18) 0.0044(16) -0.0065(18)
C11 0.0154(17) 0.0202(19) 0.0085(15) -0.0034(14) 0.0002(13) 0.0010(14)
C12 0.0110(16) 0.0220(19) 0.0099(15) -0.0021(14) 0.0026(13) -0.0003(14)
C13 0.0150(18) 0.0219(19) 0.0170(17) -0.0010(14) 0.0036(14) 0.0019(14)
C14 0.0198(19) 0.027(2) 0.0217(19) 0.0025(16) 0.0089(15) -0.0060(16)
C15 0.0138(17) 0.028(2) 0.0232(18) 0.0002(16) 0.0093(15) 0.0020(16)
C16 0.0126(17) 0.024(2) 0.0155(17) -0.0038(15) 0.0028(13) 0.0014(15)
C17 0.0126(18) 0.032(2) 0.0221(19) -0.0018(16) 0.0066(15) 0.0036(15)
C18 0.0141(17) 0.023(2) 0.0217(18) -0.0007(16) 0.0025(14) 0.0058(15)
C19 0.0145(18) 0.0210(19) 0.0154(17) -0.0018(15) 0.0001(14) 0.0010(15)
C20 0.0195(19) 0.0160(18) 0.0144(16) -0.0006(14) -0.0009(14) 0.0062(15)
C21 0.0134(17) 0.0137(18) 0.0205(17) 0.0036(15) -0.0032(13) 0.0036(14)
C22 0.0203(19) 0.019(2) 0.0217(18) 0.0007(16) 0.0053(15) 0.0057(16)
C23 0.026(2) 0.018(2) 0.033(2) -0.0045(17) -0.0007(17) 0.0048(16)
C24 0.021(2) 0.0156(19) 0.041(2) 0.0060(18) 0.0007(17) -0.0002(16)
C25 0.023(2) 0.023(2) 0.027(2) 0.0087(17) 0.0050(16) 0.0026(16)
C26 0.0240(19) 0.0179(19) 0.0159(17) -0.0008(15) 0.0029(14) 0.0035(16)

loop_
_atom_type_symbol
_atom_type_description
_atom_type_scat_dispersion_real
_atom_type_scat_dispersion_imag
_atom_type_scat_source
C C 0.0033 0.0016 'International Tables Vol C Tables 4.2.6.8 and 6.1.1.4'
H H 0.0000 0.0000 'International Tables Vol C Tables 4.2.6.8 and 6.1.1.4'
N N 0.0061 0.0033 'International Tables Vol C Tables 4.2.6.8 and 6.1.1.4'
O O 0.0106 0.0060 'International Tables Vol C Tables 4.2.6.8 and 6.1.1.4'
F F 0.0171 0.0103 'International Tables Vol C Tables 4.2.6.8 and 6.1.1.4'
Dy Dy -0.1892 4.4098 'International Tables Vol C Tables 4.2.6.8 and 6.1.1.4'

loop_
_geom_angle_atom_site_label_1
_geom_angle_atom_site_label_2
_geom_angle_atom_site_label_3
_geom_angle
_geom_angle_site_symmetry_1
_geom_angle_site_symmetry_3
O5 Dy1 O1 104.06(8) 3_656 .
O5 Dy1 O3 81.93(8) 3_656 .
O1 Dy1 O3 148.14(8) . .
O5 Dy1 O4 91.76(8) 3_656 .
O1 Dy1 O4 138.95(8) . .
O3 Dy1 O4 70.63(8) . .
O5 Dy1 O2 83.84(8) 3_656 .
O1 Dy1 O2 70.94(8) . .
O3 Dy1 O2 78.81(8) . .
O4 Dy1 O2 149.44(7) . .
O5 Dy1 O5 72.42(8) 3_656 .
O1 Dy1 O5 77.12(8) . .
O3 Dy1 O5 133.39(8) . .
O4 Dy1 O5 71.97(8) . .
O2 Dy1 O5 133.81(7) . .
O5 Dy1 N1 140.34(8) 3_656 .
O1 Dy1 N1 70.18(9) . .
O3 Dy1 N1 124.31(9) . .
O4 Dy1 N1 73.54(8) . .
O2 Dy1 N1 126.74(8) . .
O5 Dy1 N1 68.03(8) . .
O5 Dy1 N2 155.06(8) 3_656 .
O1 Dy1 N2 81.95(8) . .
O3 Dy1 N2 80.87(8) . .
O4 Dy1 N2 99.38(9) . .
O2 Dy1 N2 75.21(8) . .
O5 Dy1 N2 132.26(8) . .
N1 Dy1 N2 64.58(9) . .
O5 Dy1 Dy1 36.99(5) 3_656 3_656
O1 Dy1 Dy1 90.41(6) . 3_656
O3 Dy1 Dy1 110.37(6) . 3_656
O4 Dy1 Dy1 79.82(6) . 3_656
O2 Dy1 Dy1 111.82(6) . 3_656
O5 Dy1 Dy1 35.43(5) . 3_656
N1 Dy1 Dy1 103.42(7) . 3_656
N2 Dy1 Dy1 167.39(6) . 3_656
C2 O1 Dy1 133.4(2) . .
C4 O2 Dy1 134.9(2) . .
C7 O3 Dy1 132.4(2) . .
C9 O4 Dy1 132.8(2) . .
C12 O5 Dy1 133.3(2) . 3_656
C12 O5 Dy1 118.96(19) . .
Dy1 O5 Dy1 107.58(8) 3_656 .
C19 N1 C11 119.7(3) . .
C19 N1 Dy1 123.1(2) . .
C11 N1 Dy1 117.0(2) . .
C20 N2 C21 117.3(3) . .
C20 N2 Dy1 116.0(2) . .
C21 N2 Dy1 125.7(2) . .
F6 C1 F4 107.5(3) . .
F6 C1 F5 107.2(3) . .
F4 C1 F5 106.7(3) . .
F6 C1 C2 112.6(3) . .
F4 C1 C2 113.2(3) . .
F5 C1 C2 109.4(3) . .
O1 C2 C3 127.9(3) . .
O1 C2 C1 114.4(3) . .
C3 C2 C1 117.7(3) . .
C2 C3 C4 119.7(3) . .
C2 C3 H3 120.1 . .
C4 C3 H3 120.1 . .
O2 C4 C3 127.2(3) . .
O2 C4 C5 116.5(3) . .
C3 C4 C5 116.2(3) . .
F1 C5 F3 107.9(3) . .
F1 C5 F2 106.9(3) . .
F3 C5 F2 106.6(3) . .
F1 C5 C4 112.3(3) . .
F3 C5 C4 112.8(3) . .
F2 C5 C4 110.1(3) . .
F7' C6 F9' 102(6) . .
F7' C6 F9 61(6) . .
F9' C6 F9 45(5) . .
F7' C6 F7 48(6) . .
F9' C6 F7 136(4) . .
F9 C6 F7 106.9(3) . .
F7' C6 F8 131(4) . .
F9' C6 F8 67(5) . .
F9 C6 F8 106.9(3) . .
F7 C6 F8 106.8(3) . .
F7' C6 F8' 119(6) . .
F9' C6 F8' 105(6) . .
F9 C6 F8' 140(4) . .
F7 C6 F8' 76(4) . .
F8 C6 F8' 39(5) . .
F7' C6 C7 117(4) . .
F9' C6 C7 109(3) . .
F9 C6 C7 111.0(3) . .
F7 C6 C7 113.4(3) . .
F8 C6 C7 111.6(3) . .
F8' C6 C7 104(4) . .
O3 C7 C8 128.3(3) . .
O3 C7 C6 114.8(3) . .
C8 C7 C6 116.9(3) . .
C7 C8 C9 119.9(3) . .
C7 C8 H8 120.0 . .
C9 C8 H8 120.0 . .
O4 C9 C8 126.9(3) . .
O4 C9 C10 115.1(3) . .
C8 C9 C10 118.0(3) . .
F10 C10 F12 108.6(3) . .
F10 C10 F11 107.1(3) . .
F12 C10 F11 106.1(3) . .
F10 C10 C9 113.5(3) . .
F12 C10 C9 109.5(3) . .
F11 C10 C9 111.9(3) . .
N1 C11 C12 117.7(3) . .
N1 C11 C16 121.3(3) . .
C12 C11 C16 121.0(3) . .
O5 C12 C13 123.9(3) . .
O5 C12 C11 118.2(3) . .
C13 C12 C11 117.9(3) . .
C12 C13 C14 120.7(3) . .
C12 C13 H13 119.7 . .
C14 C13 H13 119.7 . .
C15 C14 C13 122.2(3) . .
C15 C14 H14 118.9 . .
C13 C14 H14 118.9 . .
C14 C15 C16 119.1(3) . .
C14 C15 H15 120.5 . .
C16 C15 H15 120.5 . .
C15 C16 C17 123.9(3) . .
C15 C16 C11 119.2(3) . .
C17 C16 C11 117.0(3) . .
C18 C17 C16 120.2(3) . .
C18 C17 H17 119.9 . .
C16 C17 H17 119.9 . .
C17 C18 C19 119.3(3) . .
C17 C18 H18 120.4 . .
C19 C18 H18 120.4 . .
N1 C19 C18 122.4(3) . .
N1 C19 C20 115.3(3) . .
C18 C19 C20 122.1(3) . .
N2 C20 C19 121.0(3) . .
N2 C20 H20 119.5 . .
C19 C20 H20 119.5 . .
C22 C21 C26 120.3(3) . .
C22 C21 N2 120.6(3) . .
C26 C21 N2 118.9(3) . .
C21 C22 C23 120.7(3) . .
C21 C22 H22 119.6 . .
C23 C22 H22 119.6 . .
C24 C23 C22 117.9(3) . .
C24 C23 H23 121.0 . .
C22 C23 H23 121.0 . .
F13 C24 C25 118.5(3) . .
F13 C24 C23 118.8(3) . .
C25 C24 C23 122.7(3) . .
C24 C25 C26 118.9(3) . .
C24 C25 H25 120.5 . .
C26 C25 H25 120.5 . .
C25 C26 C21 119.4(3) . .
C25 C26 H26 120.3 . .
C21 C26 H26 120.3 . .

loop_
_geom_bond_atom_site_label_1
_geom_bond_atom_site_label_2
_geom_bond_distance
_geom_bond_site_symmetry_2
Dy1 O5 2.289(2) 3_656
Dy1 O1 2.346(2) .
Dy1 O3 2.347(2) .
Dy1 O4 2.372(2) .
Dy1 O2 2.373(2) .
Dy1 O5 2.375(2) .
Dy1 N1 2.438(3) .
Dy1 N2 2.606(3) .
Dy1 Dy1 3.7633(8) 3_656
F1 C5 1.316(4) .
F2 C5 1.332(4) .
F3 C5 1.317(4) .
F4 C1 1.332(4) .
F5 C1 1.336(4) .
F6 C1 1.318(4) .
F7 C6 1.321(5) .
F8 C6 1.329(4) .
F9 C6 1.321(5) .
F7' C6 1.12(9) .
F8' C6 1.33(9) .
F9' C6 1.32(8) .
F10 C10 1.323(4) .
F11 C10 1.334(4) .
F12 C10 1.334(4) .
F13 C24 1.359(4) .
O1 C2 1.255(4) .
O2 C4 1.249(4) .
O3 C7 1.258(4) .
O4 C9 1.254(4) .
O5 C12 1.356(4) .
O5 Dy1 2.289(2) 3_656
N1 C19 1.332(4) .
N1 C11 1.356(4) .
N2 C20 1.279(4) .
N2 C21 1.437(4) .
C1 C2 1.528(4) .
C2 C3 1.389(5) .
C3 C4 1.394(4) .
C3 H3 0.9500 .
C4 C5 1.537(5) .
C6 C7 1.542(5) .
C7 C8 1.369(5) .
C8 C9 1.395(5) .
C8 H8 0.9500 .
C9 C10 1.529(5) .
C11 C12 1.420(5) .
C11 C16 1.432(5) .
C12 C13 1.376(5) .
C13 C14 1.424(5) .
C13 H13 0.9500 .
C14 C15 1.358(5) .
C14 H14 0.9500 .
C15 C16 1.409(5) .
C15 H15 0.9500 .
C16 C17 1.415(5) .
C17 C18 1.365(5) .
C17 H17 0.9500 .
C18 C19 1.399(5) .
C18 H18 0.9500 .
C19 C20 1.469(5) .
C20 H20 0.9500 .
C21 C22 1.378(5) .
C21 C26 1.393(4) .
C22 C23 1.386(5) .
C22 H22 0.9500 .
C23 C24 1.379(5) .
C23 H23 0.9500 .
C24 C25 1.373(5) .
C25 C26 1.388(5) .
C25 H25 0.9500 .
C26 H26 0.9500 .

loop_
_geom_torsion_atom_site_label_1
_geom_torsion_atom_site_label_2
_geom_torsion_atom_site_label_3
_geom_torsion_atom_site_label_4
_geom_torsion
_geom_torsion_site_symmetry_1
_geom_torsion_site_symmetry_4
O5 Dy1 O1 C2 104.7(3) 3_656 .
O3 Dy1 O1 C2 7.3(4) . .
O4 Dy1 O1 C2 -145.7(3) . .
O2 Dy1 O1 C2 26.4(3) . .
O5 Dy1 O1 C2 172.5(3) . .
N1 Dy1 O1 C2 -116.5(3) . .
N2 Dy1 O1 C2 -50.6(3) . .
Dy1 Dy1 O1 C2 139.4(3) 3_656 .
O5 Dy1 O2 C4 -125.7(3) 3_656 .
O1 Dy1 O2 C4 -18.5(3) . .
O3 Dy1 O2 C4 151.4(3) . .
O4 Dy1 O2 C4 151.3(3) . .
O5 Dy1 O2 C4 -67.3(3) . .
N1 Dy1 O2 C4 26.6(3) . .
N2 Dy1 O2 C4 68.0(3) . .
Dy1 Dy1 O2 C4 -101.0(3) 3_656 .
O5 Dy1 O3 C7 64.8(3) 3_656 .
O1 Dy1 O3 C7 168.5(3) . .
O4 Dy1 O3 C7 -29.9(3) . .
O2 Dy1 O3 C7 150.1(3) . .
O5 Dy1 O3 C7 8.5(3) . .
N1 Dy1 O3 C7 -82.8(3) . .
N2 Dy1 O3 C7 -133.3(3) . .
Dy1 Dy1 O3 C7 40.8(3) 3_656 .
O5 Dy1 O4 C9 -52.3(3) 3_656 .
O1 Dy1 O4 C9 -166.2(3) . .
O3 Dy1 O4 C9 28.5(3) . .
O2 Dy1 O4 C9 28.6(4) . .
O5 Dy1 O4 C9 -123.1(3) . .
N1 Dy1 O4 C9 165.2(3) . .
N2 Dy1 O4 C9 105.3(3) . .
Dy1 Dy1 O4 C9 -87.4(3) 3_656 .
O5 Dy1 O5 C12 -176.4(2) 3_656 .
O1 Dy1 O5 C12 74.1(2) . .
O3 Dy1 O5 C12 -116.5(2) . .
O4 Dy1 O5 C12 -78.5(2) . .
O2 Dy1 O5 C12 121.0(2) . .
N1 Dy1 O5 C12 0.52(19) . .
N2 Dy1 O5 C12 7.8(2) . .
Dy1 Dy1 O5 C12 -176.4(2) 3_656 .
O5 Dy1 O5 Dy1 0.0 3_656 3_656
O1 Dy1 O5 Dy1 -109.51(10) . 3_656
O3 Dy1 O5 Dy1 59.85(13) . 3_656
O4 Dy1 O5 Dy1 97.87(9) . 3_656
O2 Dy1 O5 Dy1 -62.62(13) . 3_656
N1 Dy1 O5 Dy1 176.92(11) . 3_656
N2 Dy1 O5 Dy1 -175.80(8) . 3_656
O5 Dy1 N1 C19 -179.4(2) 3_656 .
O1 Dy1 N1 C19 92.4(3) . .
O3 Dy1 N1 C19 -55.5(3) . .
O4 Dy1 N1 C19 -107.2(3) . .
O2 Dy1 N1 C19 47.0(3) . .
O5 Dy1 N1 C19 176.0(3) . .
N2 Dy1 N1 C19 2.0(2) . .
Dy1 Dy1 N1 C19 177.9(2) 3_656 .
O5 Dy1 N1 C11 5.3(3) 3_656 .
O1 Dy1 N1 C11 -83.0(2) . .
O3 Dy1 N1 C11 129.1(2) . .
O4 Dy1 N1 C11 77.5(2) . .
O2 Dy1 N1 C11 -128.4(2) . .
O5 Dy1 N1 C11 0.7(2) . .
N2 Dy1 N1 C11 -173.3(2) . .
Dy1 Dy1 N1 C11 2.6(2) 3_656 .
O5 Dy1 N2 C20 -179.1(2) 3_656 .
O1 Dy1 N2 C20 -73.0(2) . .
O3 Dy1 N2 C20 134.0(2) . .
O4 Dy1 N2 C20 65.5(2) . .
O2 Dy1 N2 C20 -145.3(2) . .
O5 Dy1 N2 C20 -8.6(3) . .
N1 Dy1 N2 C20 -1.1(2) . .
Dy1 Dy1 N2 C20 -19.8(4) 3_656 .
O5 Dy1 N2 C21 -11.4(4) 3_656 .
O1 Dy1 N2 C21 94.7(2) . .
O3 Dy1 N2 C21 -58.4(2) . .
O4 Dy1 N2 C21 -126.8(2) . .
O2 Dy1 N2 C21 22.4(2) . .
O5 Dy1 N2 C21 159.1(2) . .
N1 Dy1 N2 C21 166.5(3) . .
Dy1 Dy1 N2 C21 147.8(2) 3_656 .
Dy1 O1 C2 C3 -25.0(5) . .
Dy1 O1 C2 C1 152.4(2) . .
F6 C1 C2 O1 40.0(4) . .
F4 C1 C2 O1 162.1(3) . .
F5 C1 C2 O1 -79.1(4) . .
F6 C1 C2 C3 -142.3(3) . .
F4 C1 C2 C3 -20.2(5) . .
F5 C1 C2 C3 98.6(4) . .
O1 C2 C3 C4 0.7(5) . .
C1 C2 C3 C4 -176.6(3) . .
Dy1 O2 C4 C3 8.0(5) . .
Dy1 O2 C4 C5 -173.4(2) . .
C2 C3 C4 O2 7.7(5) . .
C2 C3 C4 C5 -170.9(3) . .
O2 C4 C5 F1 13.7(4) . .
C3 C4 C5 F1 -167.6(3) . .
O2 C4 C5 F3 135.9(3) . .
C3 C4 C5 F3 -45.4(4) . .
O2 C4 C5 F2 -105.3(3) . .
C3 C4 C5 F2 73.4(4) . .
Dy1 O3 C7 C8 22.5(5) . .
Dy1 O3 C7 C6 -159.7(2) . .
F7' C6 C7 O3 53(7) . .
F9' C6 C7 O3 168(5) . .
F9 C6 C7 O3 120.7(4) . .
F7 C6 C7 O3 0.3(5) . .
F8 C6 C7 O3 -120.2(4) . .
F8' C6 C7 O3 -80(5) . .
F7' C6 C7 C8 -129(7) . .
F9' C6 C7 C8 -14(5) . .
F9 C6 C7 C8 -61.3(5) . .
F7 C6 C7 C8 178.4(3) . .
F8 C6 C7 C8 57.8(5) . .
F8' C6 C7 C8 98(5) . .
O3 C7 C8 C9 4.9(6) . .
C6 C7 C8 C9 -172.8(3) . .
Dy1 O4 C9 C8 -19.2(5) . .
Dy1 O4 C9 C10 163.5(2) . .
C7 C8 C9 O4 -6.4(6) . .
C7 C8 C9 C10 170.8(3) . .
O4 C9 C10 F10 -156.5(3) . .
C8 C9 C10 F10 25.9(5) . .
O4 C9 C10 F12 82.0(4) . .
C8 C9 C10 F12 -95.6(4) . .
O4 C9 C10 F11 -35.3(4) . .
C8 C9 C10 F11 147.1(3) . .
C19 N1 C11 C12 -177.3(3) . .
Dy1 N1 C11 C12 -1.8(4) . .
C19 N1 C11 C16 1.4(5) . .
Dy1 N1 C11 C16 176.9(2) . .
Dy1 O5 C12 C13 4.5(5) 3_656 .
Dy1 O5 C12 C13 179.8(2) . .
Dy1 O5 C12 C11 -177.0(2) 3_656 .
Dy1 O5 C12 C11 -1.7(4) . .
N1 C11 C12 O5 2.4(4) . .
C16 C11 C12 O5 -176.4(3) . .
N1 C11 C12 C13 -179.0(3) . .
C16 C11 C12 C13 2.2(5) . .
O5 C12 C13 C14 176.6(3) . .
C11 C12 C13 C14 -2.0(5) . .
C12 C13 C14 C15 0.5(5) . .
C13 C14 C15 C16 0.8(5) . .
C14 C15 C16 C17 178.9(3) . .
C14 C15 C16 C11 -0.5(5) . .
N1 C11 C16 C15 -179.7(3) . .
C12 C11 C16 C15 -1.0(5) . .
N1 C11 C16 C17 0.8(5) . .
C12 C11 C16 C17 179.5(3) . .
C15 C16 C17 C18 178.0(3) . .
C11 C16 C17 C18 -2.6(5) . .
C16 C17 C18 C19 2.1(5) . .
C11 N1 C19 C18 -2.0(5) . .
Dy1 N1 C19 C18 -177.2(2) . .
C11 N1 C19 C20 172.6(3) . .
Dy1 N1 C19 C20 -2.6(4) . .
C17 C18 C19 N1 0.2(5) . .
C17 C18 C19 C20 -174.1(3) . .
C21 N2 C20 C19 -168.3(3) . .
Dy1 N2 C20 C19 0.4(4) . .
N1 C19 C20 N2 1.3(5) . .
C18 C19 C20 N2 175.9(3) . .
C20 N2 C21 C22 44.8(4) . .
Dy1 N2 C21 C22 -122.7(3) . .
C20 N2 C21 C26 -140.0(3) . .
Dy1 N2 C21 C26 52.5(4) . .
C26 C21 C22 C23 0.7(5) . .
N2 C21 C22 C23 175.9(3) . .
C21 C22 C23 C24 0.3(6) . .
C22 C23 C24 F13 -179.1(3) . .
C22 C23 C24 C25 -0.3(6) . .
F13 C24 C25 C26 178.1(3) . .
C23 C24 C25 C26 -0.7(6) . .
C24 C25 C26 C21 1.7(5) . .
C22 C21 C26 C25 -1.7(5) . .
N2 C21 C26 C25 -177.0(3) . .
